data_7035494
loop_
_publ_author_name
'J\;edrzkiewicz, D'
'Ejfler, J.'
'Gulia, N.'
'John, \/L'
'Szafert, S.'

_publ_section_title
;
 Designing ancillary ligands for heteroleptic/homoleptic zinc complex
 formation: synthesis, structures and application in ROP of lactides.
;
_journal_issue 30
_journal_name_full 'Dalton transactions (Cambridge, England : 2003)'
_journal_page_first 13700
_journal_page_last 13715
_journal_paper_doi 10.1039/c5dt01553g
_journal_volume 44
_journal_year 2015
_chemical_formula_moiety 'C18 H29 N O'
_chemical_formula_sum 'C18 H29 N O'
_chemical_formula_weight 275.42
_chemical_name_systematic
;
 ?
;
_space_group_crystal_system monoclinic
_space_group_IT_number 14
_space_group_name_Hall '-P 2yn'
_space_group_name_H-M_alt 'P 1 21/n 1'
_symmetry_space_group_name_Hall '-P 2yn'
_symmetry_space_group_name_H-M 'P 1 21/n 1'
_atom_sites_solution_hydrogens mixed
_audit_creation_method SHELXL-2013
_audit_update_record
;
2015-02-02 deposited with the CCDC.
2015-06-19 downloaded from the CCDC.
;
_cell_angle_alpha 90
_cell_angle_beta 94.95(4)
_cell_angle_gamma 90
_cell_formula_units_Z 4
_cell_length_a 6.519(5)
_cell_length_b 26.13(2)
_cell_length_c 9.596(6)
_cell_measurement_reflns_used 2160
_cell_measurement_temperature 100(2)
_cell_measurement_theta_max 28.6765
_cell_measurement_theta_min 3.1119
_cell_volume 1629(2)
_computing_cell_refinement
;
CrysAlisPro, Agilent Technologies,
Version 1.171.36.21 (release 14-08-2012 CrysAlis171 .NET)
(compiled Sep 14 2012,17:21:16)
;
_computing_data_collection
;
CrysAlisPro, Agilent Technologies,
Version 1.171.36.21 (release 14-08-2012 CrysAlis171 .NET)
(compiled Sep 14 2012,17:21:16)
;
_computing_data_reduction
;
CrysAlisPro, Agilent Technologies,
Version 1.171.36.21 (release 14-08-2012 CrysAlis171 .NET)
(compiled Sep 14 2012,17:21:16)
;
_computing_structure_refinement 'SHELXL-2013 (Sheldrick, 2013)'
_computing_structure_solution 'SHELXS-2013 (Sheldrick, 2013)'
_diffrn_ambient_temperature 100(2)
_diffrn_detector_area_resol_mean 10.3456
_diffrn_measured_fraction_theta_full 0.999
_diffrn_measured_fraction_theta_max 0.878
_diffrn_measurement_device_type 'Xcalibur, Ruby'
_diffrn_measurement_method '\w scans'
_diffrn_radiation_type MoK\a
_diffrn_radiation_wavelength 0.71073
_diffrn_reflns_av_R_equivalents 0.0242
_diffrn_reflns_av_unetI/netI 0.0432
_diffrn_reflns_laue_measured_fraction_full 0.999
_diffrn_reflns_laue_measured_fraction_max 0.878
_diffrn_reflns_limit_h_max 8
_diffrn_reflns_limit_h_min -8
_diffrn_reflns_limit_k_max 18
_diffrn_reflns_limit_k_min -35
_diffrn_reflns_limit_l_max 7
_diffrn_reflns_limit_l_min -12
_diffrn_reflns_number 7481
_diffrn_reflns_point_group_measured_fraction_full 0.999
_diffrn_reflns_point_group_measured_fraction_max 0.878
_diffrn_reflns_theta_full 26.000
_diffrn_reflns_theta_max 28.740
_diffrn_reflns_theta_min 3.118
_diffrn_source 'Enhance (Mo) X-ray Source'
_exptl_absorpt_coefficient_mu 0.068
_exptl_absorpt_correction_type none
_exptl_crystal_colour colourless
_exptl_crystal_density_diffrn 1.123
_exptl_crystal_description needle
_exptl_crystal_F_000 608
_exptl_crystal_size_max 0.550
_exptl_crystal_size_mid 0.115
_exptl_crystal_size_min 0.097
_refine_diff_density_max 0.343
_refine_diff_density_min -0.247
_refine_diff_density_rms 0.042
_refine_ls_extinction_method none
_refine_ls_goodness_of_fit_ref 1.044
_refine_ls_hydrogen_treatment mixed
_refine_ls_matrix_type full
_refine_ls_number_parameters 189
_refine_ls_number_reflns 3700
_refine_ls_number_restraints 0
_refine_ls_restrained_S_all 1.044
_refine_ls_R_factor_all 0.0721
_refine_ls_R_factor_gt 0.0489
_refine_ls_shift/su_max 0.001
_refine_ls_shift/su_mean 0.000
_refine_ls_structure_factor_coef Fsqd
_refine_ls_weighting_details 'w=1/[\s^2^(Fo^2^)+(0.0386P)^2^+0.5707P] where P=(Fo^2^+2Fc^2^)/3'
_refine_ls_weighting_scheme calc
_refine_ls_wR_factor_gt 0.0990
_refine_ls_wR_factor_ref 0.1088
_reflns_Friedel_coverage 0.000
_reflns_number_gt 2818
_reflns_number_total 3700
_reflns_threshold_expression 'I > 2\s(I)'
_cod_data_source_file c5dt01553g2.cif
_cod_data_source_block L1H
_cod_depositor_comments 'Adding full bibliography for 7035492--7035494.cif.'
_cod_database_code 7035494
_shelx_space_group_comment
;
The symmetry employed for this shelxl refinement is uniquely defined
by the following loop, which should always be used as a source of
symmetry information in preference to the above space-group names.
They are only intended as comments.
;
_shelxl_version_number 2013-4

loop_
_space_group_symop_operation_xyz
'x, y, z'
'-x+1/2, y+1/2, -z+1/2'
'-x, -y, -z'
'x-1/2, -y-1/2, z-1/2'

loop_
_atom_site_label
_atom_site_type_symbol
_atom_site_fract_x
_atom_site_fract_y
_atom_site_fract_z
_atom_site_U_iso_or_equiv
_atom_site_adp_type
_atom_site_occupancy
_atom_site_site_symmetry_order
_atom_site_calc_flag
_atom_site_refinement_flags_posn
_atom_site_refinement_flags_adp
O O 0.70008(16) 0.08397(4) 0.88881(11) 0.0241(3) Uani 1 1 d . .
H H 0.593(3) 0.0725(8) 0.941(2) 0.053(6) Uiso 1 1 d . .
N N 0.34200(18) 0.07291(4) 0.99215(12) 0.0159(3) Uani 1 1 d . .
C1 C 0.6066(2) 0.11941(5) 0.80023(14) 0.0170(3) Uani 1 1 d . .
C2 C 0.4177(2) 0.14105(5) 0.82696(14) 0.0151(3) Uani 1 1 d . .
C3 C 0.3275(2) 0.17631(5) 0.73282(14) 0.0148(3) Uani 1 1 d . .
H3 H 0.1977 0.1904 0.7501 0.018 Uiso 1 1 calc R U
C4 C 0.4190(2) 0.19212(5) 0.61366(14) 0.0161(3) Uani 1 1 d . .
C5 C 0.6075(2) 0.16990(6) 0.59095(15) 0.0190(3) Uani 1 1 d . .
H5 H 0.6743 0.1796 0.5109 0.023 Uiso 1 1 calc R U
C6 C 0.7000(2) 0.13397(6) 0.68214(15) 0.0217(3) Uani 1 1 d . .
H6 H 0.8281 0.1193 0.6636 0.026 Uiso 1 1 calc R U
C11 C 0.3180(2) 0.12762(5) 0.95926(14) 0.0166(3) Uani 1 1 d . .
H11A H 0.3819 0.1481 1.0382 0.020 Uiso 1 1 calc R U
H11B H 0.1697 0.1363 0.9470 0.020 Uiso 1 1 calc R U
C12 C 0.2143(2) 0.04223(6) 0.89021(14) 0.0212(3) Uani 1 1 d . .
H12A H 0.0695 0.0519 0.8929 0.032 Uiso 1 1 calc R U
H12B H 0.2311 0.0059 0.9133 0.032 Uiso 1 1 calc R U
H12C H 0.2571 0.0484 0.7962 0.032 Uiso 1 1 calc R U
C13 C 0.3060(2) 0.05923(5) 1.13799(14) 0.0173(3) Uani 1 1 d . .
H13 H 0.3015 0.0210 1.1415 0.021 Uiso 1 1 calc R U
C14 C 0.4845(2) 0.07545(6) 1.24104(14) 0.0206(3) Uani 1 1 d . .
H14A H 0.4874 0.1132 1.2494 0.025 Uiso 1 1 calc R U
H14B H 0.6162 0.0641 1.2069 0.025 Uiso 1 1 calc R U
C15 C 0.4592(2) 0.05154(6) 1.38354(15) 0.0250(3) Uani 1 1 d . .
H15A H 0.4663 0.0138 1.3757 0.030 Uiso 1 1 calc R U
H15B H 0.5737 0.0628 1.4510 0.030 Uiso 1 1 calc R U
C16 C 0.2550(2) 0.06656(6) 1.43802(15) 0.0241(3) Uani 1 1 d . .
H16A H 0.2561 0.1037 1.4590 0.029 Uiso 1 1 calc R U
H16B H 0.2381 0.0479 1.5261 0.029 Uiso 1 1 calc R U
C17 C 0.0736(2) 0.05447(7) 1.33203(15) 0.0278(4) Uani 1 1 d . .
H17A H -0.0545 0.0680 1.3664 0.033 Uiso 1 1 calc R U
H17B H 0.0590 0.0169 1.3223 0.033 Uiso 1 1 calc R U
C18 C 0.1034(2) 0.07795(6) 1.18907(15) 0.0214(3) Uani 1 1 d . .
H18A H -0.0127 0.0680 1.1211 0.026 Uiso 1 1 calc R U
H18B H 0.1051 0.1157 1.1965 0.026 Uiso 1 1 calc R U
C7 C 0.3176(2) 0.23361(6) 0.51890(14) 0.0179(3) Uani 1 1 d . .
C8 C 0.3515(3) 0.28554(6) 0.59141(17) 0.0260(4) Uani 1 1 d . .
H8A H 0.2854 0.2855 0.6794 0.039 Uiso 1 1 calc R U
H8B H 0.2912 0.3126 0.5302 0.039 Uiso 1 1 calc R U
H8C H 0.4995 0.2917 0.6110 0.039 Uiso 1 1 calc R U
C9 C 0.0853(2) 0.22429(6) 0.49086(16) 0.0240(3) Uani 1 1 d . .
H9A H 0.0617 0.1907 0.4471 0.036 Uiso 1 1 calc R U
H9B H 0.0248 0.2509 0.4282 0.036 Uiso 1 1 calc R U
H9C H 0.0210 0.2253 0.5794 0.036 Uiso 1 1 calc R U
C10 C 0.4089(3) 0.23589(7) 0.37733(16) 0.0275(4) Uani 1 1 d . .
H10A H 0.5551 0.2449 0.3916 0.041 Uiso 1 1 calc R U
H10B H 0.3358 0.2618 0.3183 0.041 Uiso 1 1 calc R U
H10C H 0.3941 0.2024 0.3314 0.041 Uiso 1 1 calc R U

loop_
_atom_site_aniso_label
_atom_site_aniso_U_11
_atom_site_aniso_U_22
_atom_site_aniso_U_33
_atom_site_aniso_U_23
_atom_site_aniso_U_13
_atom_site_aniso_U_12
O 0.0207(6) 0.0254(6) 0.0255(6) 0.0062(5) -0.0016(4) 0.0072(5)
N 0.0232(6) 0.0118(6) 0.0125(5) 0.0003(5) -0.0004(5) 0.0002(5)
C1 0.0167(7) 0.0141(7) 0.0191(7) 0.0002(6) -0.0041(5) 0.0002(5)
C2 0.0178(7) 0.0129(6) 0.0144(6) -0.0018(6) 0.0004(5) -0.0021(5)
C3 0.0148(6) 0.0126(6) 0.0168(6) -0.0019(6) 0.0007(5) 0.0000(5)
C4 0.0172(7) 0.0146(7) 0.0160(6) -0.0007(6) -0.0007(5) -0.0040(6)
C5 0.0165(7) 0.0230(8) 0.0177(7) 0.0012(6) 0.0026(5) -0.0045(6)
C6 0.0132(7) 0.0253(8) 0.0265(8) -0.0015(7) 0.0012(6) 0.0014(6)
C11 0.0232(7) 0.0124(7) 0.0142(6) 0.0012(6) 0.0019(5) 0.0022(6)
C12 0.0285(8) 0.0185(7) 0.0163(7) -0.0014(6) -0.0007(6) -0.0031(6)
C13 0.0256(8) 0.0125(6) 0.0136(6) 0.0023(6) -0.0001(5) -0.0002(6)
C14 0.0194(7) 0.0255(8) 0.0164(7) -0.0001(6) -0.0007(6) 0.0057(6)
C15 0.0313(9) 0.0280(8) 0.0148(7) 0.0019(6) -0.0037(6) 0.0064(7)
C16 0.0293(8) 0.0288(9) 0.0140(7) 0.0018(6) 0.0002(6) -0.0021(7)
C17 0.0286(8) 0.0371(9) 0.0177(7) 0.0027(7) 0.0018(6) -0.0099(7)
C18 0.0194(7) 0.0285(8) 0.0157(7) 0.0021(6) -0.0015(6) -0.0049(6)
C7 0.0196(7) 0.0177(7) 0.0163(6) 0.0038(6) 0.0022(5) -0.0010(6)
C8 0.0330(9) 0.0181(8) 0.0262(8) 0.0050(7) -0.0013(7) -0.0005(6)
C9 0.0221(8) 0.0263(8) 0.0228(7) 0.0078(7) -0.0026(6) -0.0008(6)
C10 0.0334(9) 0.0286(9) 0.0216(8) 0.0097(7) 0.0081(6) 0.0030(7)

loop_
_atom_type_symbol
_atom_type_description
_atom_type_scat_dispersion_real
_atom_type_scat_dispersion_imag
_atom_type_scat_source
C C 0.0033 0.0016 'International Tables Vol C Tables 4.2.6.8 and 6.1.1.4'
H H 0.0000 0.0000 'International Tables Vol C Tables 4.2.6.8 and 6.1.1.4'
N N 0.0061 0.0033 'International Tables Vol C Tables 4.2.6.8 and 6.1.1.4'
O O 0.0106 0.0060 'International Tables Vol C Tables 4.2.6.8 and 6.1.1.4'

loop_
_geom_angle_atom_site_label_1
_geom_angle_atom_site_label_2
_geom_angle_atom_site_label_3
_geom_angle
C1 O H 103.5(13)
C12 N C11 110.16(11)
C12 N C13 111.77(12)
C11 N C13 114.49(11)
O C1 C6 119.46(13)
O C1 C2 120.87(13)
C6 C1 C2 119.67(13)
C3 C2 C1 118.69(13)
C3 C2 C11 120.76(13)
C1 C2 C11 120.51(13)
C2 C3 C4 122.92(13)
C2 C3 H3 118.5
C4 C3 H3 118.5
C5 C4 C3 116.70(13)
C5 C4 C7 122.99(13)
C3 C4 C7 120.25(13)
C6 C5 C4 121.69(14)
C6 C5 H5 119.2
C4 C5 H5 119.2
C1 C6 C5 120.31(14)
C1 C6 H6 119.8
C5 C6 H6 119.8
N C11 C2 111.07(11)
N C11 H11A 109.4
C2 C11 H11A 109.4
N C11 H11B 109.4
C2 C11 H11B 109.4
H11A C11 H11B 108.0
N C12 H12A 109.5
N C12 H12B 109.5
H12A C12 H12B 109.5
N C12 H12C 109.5
H12A C12 H12C 109.5
H12B C12 H12C 109.5
N C13 C14 111.85(12)
N C13 C18 115.92(12)
C14 C13 C18 109.66(12)
N C13 H13 106.3
C14 C13 H13 106.3
C18 C13 H13 106.3
C13 C14 C15 109.44(13)
C13 C14 H14A 109.8
C15 C14 H14A 109.8
C13 C14 H14B 109.8
C15 C14 H14B 109.8
H14A C14 H14B 108.2
C16 C15 C14 111.57(13)
C16 C15 H15A 109.3
C14 C15 H15A 109.3
C16 C15 H15B 109.3
C14 C15 H15B 109.3
H15A C15 H15B 108.0
C15 C16 C17 111.59(13)
C15 C16 H16A 109.3
C17 C16 H16A 109.3
C15 C16 H16B 109.3
C17 C16 H16B 109.3
H16A C16 H16B 108.0
C16 C17 C18 111.35(13)
C16 C17 H17A 109.4
C18 C17 H17A 109.4
C16 C17 H17B 109.4
C18 C17 H17B 109.4
H17A C17 H17B 108.0
C13 C18 C17 109.81(13)
C13 C18 H18A 109.7
C17 C18 H18A 109.7
C13 C18 H18B 109.7
C17 C18 H18B 109.7
H18A C18 H18B 108.2
C4 C7 C10 112.00(13)
C4 C7 C8 108.67(13)
C10 C7 C8 108.47(13)
C4 C7 C9 111.17(12)
C10 C7 C9 107.69(13)
C8 C7 C9 108.75(12)
C7 C8 H8A 109.5
C7 C8 H8B 109.5
H8A C8 H8B 109.5
C7 C8 H8C 109.5
H8A C8 H8C 109.5
H8B C8 H8C 109.5
C7 C9 H9A 109.5
C7 C9 H9B 109.5
H9A C9 H9B 109.5
C7 C9 H9C 109.5
H9A C9 H9C 109.5
H9B C9 H9C 109.5
C7 C10 H10A 109.5
C7 C10 H10B 109.5
H10A C10 H10B 109.5
C7 C10 H10C 109.5
H10A C10 H10C 109.5
H10B C10 H10C 109.5

loop_
_geom_bond_atom_site_label_1
_geom_bond_atom_site_label_2
_geom_bond_distance
O C1 1.3646(18)
O H 0.94(2)
N C12 1.4669(19)
N C11 1.470(2)
N C13 1.4825(19)
C1 C6 1.385(2)
C1 C2 1.399(2)
C2 C3 1.385(2)
C2 C11 1.517(2)
C3 C4 1.397(2)
C3 H3 0.9500
C4 C5 1.393(2)
C4 C7 1.528(2)
C5 C6 1.386(2)
C5 H5 0.9500
C6 H6 0.9500
C11 H11A 0.9900
C11 H11B 0.9900
C12 H12A 0.9800
C12 H12B 0.9800
C12 H12C 0.9800
C13 C14 1.521(2)
C13 C18 1.529(2)
C13 H13 1.0000
C14 C15 1.525(2)
C14 H14A 0.9900
C14 H14B 0.9900
C15 C16 1.523(2)
C15 H15A 0.9900
C15 H15B 0.9900
C16 C17 1.524(2)
C16 H16A 0.9900
C16 H16B 0.9900
C17 C18 1.530(2)
C17 H17A 0.9900
C17 H17B 0.9900
C18 H18A 0.9900
C18 H18B 0.9900
C7 C10 1.530(2)
C7 C8 1.532(2)
C7 C9 1.535(2)
C8 H8A 0.9800
C8 H8B 0.9800
C8 H8C 0.9800
C9 H9A 0.9800
C9 H9B 0.9800
C9 H9C 0.9800
C10 H10A 0.9800
C10 H10B 0.9800
C10 H10C 0.9800

loop_
_geom_torsion_atom_site_label_1
_geom_torsion_atom_site_label_2
_geom_torsion_atom_site_label_3
_geom_torsion_atom_site_label_4
_geom_torsion
O C1 C2 C3 -179.05(12)
C6 C1 C2 C3 0.7(2)
O C1 C2 C11 3.2(2)
C6 C1 C2 C11 -176.96(13)
C1 C2 C3 C4 -1.4(2)
C11 C2 C3 C4 176.26(12)
C2 C3 C4 C5 1.1(2)
C2 C3 C4 C7 -176.19(12)
C3 C4 C5 C6 -0.1(2)
C7 C4 C5 C6 177.11(13)
O C1 C6 C5 180.00(13)
C2 C1 C6 C5 0.2(2)
C4 C5 C6 C1 -0.5(2)
C12 N C11 C2 -70.24(15)
C13 N C11 C2 162.79(11)
C3 C2 C11 N 142.32(13)
C1 C2 C11 N -40.02(17)
C12 N C13 C14 159.25(12)
C11 N C13 C14 -74.61(15)
C12 N C13 C18 -74.04(16)
C11 N C13 C18 52.11(16)
N C13 C14 C15 -169.06(12)
C18 C13 C14 C15 60.90(16)
C13 C14 C15 C16 -57.60(17)
C14 C15 C16 C17 53.79(18)
C15 C16 C17 C18 -53.06(19)
N C13 C18 C17 171.70(12)
C14 C13 C18 C17 -60.50(16)
C16 C17 C18 C13 56.39(18)
C5 C4 C7 C10 17.37(19)
C3 C4 C7 C10 -165.50(13)
C5 C4 C7 C8 -102.44(16)
C3 C4 C7 C8 74.69(16)
C5 C4 C7 C9 137.90(14)
C3 C4 C7 C9 -44.97(18)
